data_2023123
loop_
_publ_author_name
'Guseinov, Firudin I.'
'\,Celikesir, Sevim T\"urktekin'
'Akkurt, Mehmet'
'Ovsyannikov, Viacheslav O.'
'Ugrak, Bogdan I.'
'Lavrova, Oksana M.'
'Samigullina, Aida I.'
'Bhattarai, Ajaya'

_publ_section_title
;
 Synthesis, crystal structure and Hirshfeld surface analysis of
 (3Z)-4-[(4-amino-1,2,5-oxadiazol-3-yl)amino]-3-bromo-1,1,1-trifluorobut-3-en-2-one
;
_journal_coeditor_code TX2085
_journal_issue 6
_journal_name_full 'Acta Crystallographica Section E Crystallographic Communications'
_journal_paper_doi 10.1107/S2056989024004080
_journal_volume 80
_journal_year 2024
_chemical_formula_iupac 'C6 H4 Br F3 N4 O2'
_chemical_formula_moiety 'C6 H4 Br F3 N4 O2'
_chemical_formula_sum 'C6 H4 Br F3 N4 O2'
_chemical_formula_weight 301.04
_chemical_name_systematic (3<i>Z</i>)-4-[(4-Amino-1,2,5-oxadiazol-3-yl)amino]-3-bromo-1,1,1-trifluorobut-3-en-2-one
_space_group_crystal_system monoclinic
_space_group_IT_number 14
_space_group_name_Hall '-P 2yn'
_space_group_name_H-M_alt 'P 1 21/n 1'
_atom_sites_solution_hydrogens difmap
_audit_creation_method SHELXL-2018/3
_cell_angle_alpha 90
_cell_angle_beta 95.1372(6)
_cell_angle_gamma 90
_cell_formula_units_Z 4
_cell_length_a 4.95281(3)
_cell_length_b 14.05150(10)
_cell_length_c 13.52080(10)
_cell_measurement_reflns_used 17512
_cell_measurement_temperature 100(2)
_cell_measurement_theta_max 78.8320
_cell_measurement_theta_min 4.4520
_cell_volume 937.192(11)
_computing_cell_refinement
;
CrysAlisPro 1.171.43.92a (Rigaku OD, 2023)
;
_computing_data_collection
;
CrysAlisPro 1.171.43.92a (Rigaku OD, 2023)
;
_computing_data_reduction
;
CrysAlisPro 1.171.43.92a (Rigaku OD, 2023)
;
_computing_molecular_graphics
;
ORTEP-3 for Windows (Farrugia, 2012)
;
_computing_publication_material
;
PLATON (Spek, 2020)
;
_computing_structure_refinement
;
<i>SHELXL2018</i> (Sheldrick, 2015b)
;
_computing_structure_solution
;
<i>SHELXT</i> (Sheldrick, 2015a)
;
_diffrn_ambient_temperature 100(2)
_diffrn_detector 'Hybrid Pixel Array Detector'
_diffrn_detector_area_resol_mean 10.0000
_diffrn_measured_fraction_theta_full 1.000
_diffrn_measured_fraction_theta_max 0.999
_diffrn_measurement_device 'four-circle diffractometer'
_diffrn_measurement_device_type 'XtaLAB Synergy, Dualflex, HyPix'
_diffrn_measurement_method '\w scans'
_diffrn_radiation_monochromator mirror
_diffrn_radiation_probe x-ray
_diffrn_radiation_type 'Cu K\a'
_diffrn_radiation_wavelength 1.54184
_diffrn_reflns_av_R_equivalents 0.0303
_diffrn_reflns_av_unetI/netI 0.0137
_diffrn_reflns_limit_h_max 6
_diffrn_reflns_limit_h_min -5
_diffrn_reflns_limit_k_max 17
_diffrn_reflns_limit_k_min -17
_diffrn_reflns_limit_l_max 17
_diffrn_reflns_limit_l_min -17
_diffrn_reflns_number 24751
_diffrn_reflns_theta_full 67.684
_diffrn_reflns_theta_max 79.645
_diffrn_reflns_theta_min 4.548
_diffrn_source 'micro-focus sealed X-ray tube'
_exptl_absorpt_coefficient_mu 6.460
_exptl_absorpt_correction_T_max 1.000
_exptl_absorpt_correction_T_min 0.490
_exptl_absorpt_correction_type gaussian
_exptl_absorpt_process_details
;
(CrysAlisPro; Rigaku OD, 2023)
;
_exptl_crystal_colour colorless
_exptl_crystal_density_diffrn 2.134
_exptl_crystal_description block
_exptl_crystal_F_000 584
_exptl_crystal_size_max 0.210
_exptl_crystal_size_mid 0.040
_exptl_crystal_size_min 0.040
_refine_diff_density_max 0.725
_refine_diff_density_min -0.501
_refine_ls_extinction_method none
_refine_ls_goodness_of_fit_ref 1.093
_refine_ls_hydrogen_treatment refall
_refine_ls_matrix_type full
_refine_ls_number_parameters 159
_refine_ls_number_reflns 2038
_refine_ls_number_restraints 3
_refine_ls_restrained_S_all 1.098
_refine_ls_R_factor_all 0.0278
_refine_ls_R_factor_gt 0.0275
_refine_ls_shift/su_max 0.000
_refine_ls_shift/su_mean 0.000
_refine_ls_structure_factor_coef Fsqd
_refine_ls_weighting_details 'w=1/[\s^2^(Fo^2^)+(0.0212P)^2^+2.0497P] where P=(Fo^2^+2Fc^2^)/3'
_refine_ls_weighting_scheme calc
_refine_ls_wR_factor_gt 0.0649
_refine_ls_wR_factor_ref 0.0651
_reflns_number_gt 2010
_reflns_number_total 2038
_reflns_threshold_expression 'I > 2\s(I)'
_cod_data_source_file tx2085.cif
_cod_data_source_block I
_cod_original_sg_symbol_H-M 'P 21/n'
_cod_database_code 2023123
_shelx_space_group_comment
;
The symmetry employed for this shelxl refinement is uniquely defined
by the following loop, which should always be used as a source of
symmetry information in preference to the above space-group names.
They are only intended as comments.
;
_shelx_estimated_absorpt_t_min 0.344
_shelx_estimated_absorpt_t_max 0.782

loop_
_space_group_symop_operation_xyz
'x, y, z'
'-x+1/2, y+1/2, -z+1/2'
'-x, -y, -z'
'x-1/2, -y-1/2, z-1/2'

loop_
_atom_site_type_symbol
_atom_site_label
_atom_site_fract_x
_atom_site_fract_y
_atom_site_fract_z
_atom_site_U_iso_or_equiv
_atom_site_adp_type
_atom_site_calc_flag
_atom_site_occupancy
_atom_site_disorder_assembly
_atom_site_disorder_group
Br Br9 0.19184(5) 0.35928(2) 0.19637(2) 0.02267(9) Uani d 1 . .
F F12 0.8845(8) 0.5446(3) 0.3711(3) 0.0259(3) Uani d 0.515(6) A 1
F F13 0.5295(8) 0.5812(3) 0.4473(3) 0.0259(3) Uani d 0.515(6) A 1
F F14 0.6521(9) 0.6697(4) 0.3275(4) 0.0259(3) Uani d 0.515(6) A 1
F F12A 0.8549(8) 0.5453(3) 0.4018(3) 0.0259(3) Uani d 0.485(6) A 2
F F14A 0.7062(9) 0.6639(4) 0.3163(4) 0.0259(3) Uani d 0.485(6) A 2
F F13A 0.4825(8) 0.6121(3) 0.4364(3) 0.0259(3) Uani d 0.485(6) A 2
O O2 1.2074(4) 0.20748(12) 0.50222(14) 0.0254(4) Uani d 1 . .
O O10 0.2781(4) 0.57289(12) 0.23355(13) 0.0249(4) Uani d 1 . .
N N1 1.0965(4) 0.11662(14) 0.48774(16) 0.0220(4) Uani d 1 . .
N N3 1.0442(4) 0.27473(15) 0.45145(17) 0.0254(4) Uani d 1 . .
N N6 0.7135(5) 0.05515(16) 0.3947(2) 0.0298(5) Uani d 1 . .
H H6A 0.568(7) 0.065(2) 0.373(3) 0.029(9) Uiso d 1 . .
H H6B 0.748(7) 0.000(3) 0.427(3) 0.033(9) Uiso d 1 . .
N N7 0.6329(4) 0.27298(14) 0.35067(15) 0.0194(4) Uani d 1 . .
H H7 0.525(6) 0.241(2) 0.316(2) 0.024(8) Uiso d 1 . .
C C4 0.8417(5) 0.22775(16) 0.40856(17) 0.0195(4) Uani d 1 . .
C C5 0.8708(5) 0.12796(17) 0.43003(18) 0.0197(4) Uani d 1 . .
C C8 0.6209(5) 0.36888(17) 0.34691(18) 0.0198(5) Uani d 1 . .
H H8 0.748(6) 0.400(2) 0.393(2) 0.019(7) Uiso d 1 . .
C C9 0.4468(5) 0.42186(16) 0.28686(17) 0.0192(4) Uani d 1 . .
C C10 0.4376(5) 0.52457(17) 0.28565(17) 0.0199(5) Uani d 1 . .
C C11 0.6293(5) 0.58284(17) 0.36048(18) 0.0224(5) Uani d 1 . .

loop_
_atom_site_aniso_label
_atom_site_aniso_U_11
_atom_site_aniso_U_22
_atom_site_aniso_U_33
_atom_site_aniso_U_12
_atom_site_aniso_U_13
_atom_site_aniso_U_23
Br9 0.02440(14) 0.01774(14) 0.02471(14) -0.00003(9) -0.00423(9) -0.00055(9)
F12 0.0292(8) 0.0196(6) 0.0282(7) -0.0003(6) -0.0016(6) -0.0005(7)
F13 0.0292(8) 0.0196(6) 0.0282(7) -0.0003(6) -0.0016(6) -0.0005(7)
F14 0.0292(8) 0.0196(6) 0.0282(7) -0.0003(6) -0.0016(6) -0.0005(7)
F12A 0.0292(8) 0.0196(6) 0.0282(7) -0.0003(6) -0.0016(6) -0.0005(7)
F14A 0.0292(8) 0.0196(6) 0.0282(7) -0.0003(6) -0.0016(6) -0.0005(7)
F13A 0.0292(8) 0.0196(6) 0.0282(7) -0.0003(6) -0.0016(6) -0.0005(7)
O2 0.0264(9) 0.0158(8) 0.0317(9) -0.0015(7) -0.0105(7) 0.0016(7)
O10 0.0278(9) 0.0194(8) 0.0261(9) 0.0031(7) -0.0062(7) 0.0032(7)
N1 0.0236(10) 0.0156(9) 0.0258(10) 0.0000(8) -0.0031(8) 0.0003(8)
N3 0.0263(10) 0.0171(10) 0.0308(11) 0.0009(8) -0.0090(9) 0.0023(8)
N6 0.0219(11) 0.0165(10) 0.0478(14) -0.0013(8) -0.0142(10) 0.0046(10)
N7 0.0190(9) 0.0147(9) 0.0238(10) 0.0004(8) -0.0024(8) 0.0006(8)
C4 0.0198(11) 0.0166(11) 0.0216(11) 0.0012(8) -0.0009(8) 0.0009(9)
C5 0.0194(10) 0.0174(11) 0.0218(11) 0.0019(8) -0.0005(9) 0.0015(9)
C8 0.0216(11) 0.0166(11) 0.0210(11) 0.0009(9) 0.0008(9) -0.0009(9)
C9 0.0204(11) 0.0166(11) 0.0202(11) -0.0018(9) -0.0002(8) -0.0007(8)
C10 0.0209(11) 0.0179(11) 0.0209(11) -0.0004(9) 0.0006(8) 0.0015(9)
C11 0.0256(12) 0.0180(11) 0.0227(11) -0.0004(9) -0.0026(9) 0.0029(9)

loop_
_atom_type_symbol
_atom_type_description
_atom_type_scat_dispersion_real
_atom_type_scat_dispersion_imag
_atom_type_scat_source
C C 0.0181 0.0091 'International Tables Vol C Tables 4.2.6.8 and 6.1.1.4'
H H 0.0000 0.0000 'International Tables Vol C Tables 4.2.6.8 and 6.1.1.4'
Br Br -0.6763 1.2805 'International Tables Vol C Tables 4.2.6.8 and 6.1.1.4'
F F 0.0727 0.0534 'International Tables Vol C Tables 4.2.6.8 and 6.1.1.4'
N N 0.0311 0.0180 'International Tables Vol C Tables 4.2.6.8 and 6.1.1.4'
O O 0.0492 0.0322 'International Tables Vol C Tables 4.2.6.8 and 6.1.1.4'

loop_
_geom_angle_atom_site_label_1
_geom_angle_atom_site_label_2
_geom_angle_atom_site_label_3
_geom_angle_site_symmetry_1
_geom_angle_site_symmetry_3
_geom_angle
_geom_angle_publ_flag
N3 O2 N1 . . 110.46(17) ?
C5 N1 O2 . . 105.97(18) ?
C4 N3 O2 . . 105.58(19) ?
C5 N6 H6A . . 120(3) ?
C5 N6 H6B . . 114(2) ?
H6A N6 H6B . . 118(3) ?
C8 N7 C4 . . 120.3(2) ?
C8 N7 H7 . . 120(2) ?
C4 N7 H7 . . 119(2) ?
N3 C4 N7 . . 121.7(2) ?
N3 C4 C5 . . 110.3(2) ?
N7 C4 C5 . . 127.9(2) ?
N1 C5 N6 . . 123.5(2) ?
N1 C5 C4 . . 107.6(2) ?
N6 C5 C4 . . 128.7(2) ?
N7 C8 C9 . . 126.5(2) ?
N7 C8 H8 . . 114.1(18) ?
C9 C8 H8 . . 119.4(18) ?
C8 C9 C10 . . 125.1(2) ?
C8 C9 Br9 . . 118.96(18) ?
C10 C9 Br9 . . 115.99(17) ?
O10 C10 C9 . . 125.6(2) ?
O10 C10 C11 . . 114.1(2) ?
C9 C10 C11 . . 120.1(2) ?
F14 C11 F13 . . 111.9(3) ?
F12A C11 F14A . . 105.3(3) ?
F14 C11 F12 . . 107.1(3) ?
F13 C11 F12 . . 108.5(3) ?
F12A C11 F13A . . 106.8(3) ?
F14A C11 F13A . . 105.4(3) ?
F14 C11 C10 . . 109.6(3) ?
F13 C11 C10 . . 108.3(2) ?
F12A C11 C10 . . 120.7(3) ?
F14A C11 C10 . . 109.5(3) ?
F12 C11 C10 . . 111.4(3) ?
F13A C11 C10 . . 108.1(2) ?

loop_
_geom_bond_atom_site_label_1
_geom_bond_atom_site_label_2
_geom_bond_site_symmetry_2
_geom_bond_distance
_geom_bond_publ_flag
Br9 C9 . 1.894(2) ?
F12 C11 . 1.369(5) ?
F13 C11 . 1.314(4) ?
F14 C11 . 1.307(5) ?
F12A C11 . 1.314(5) ?
F14A C11 . 1.356(6) ?
F13A C11 . 1.373(5) ?
O2 N3 . 1.385(3) ?
O2 N1 . 1.397(3) ?
O10 C10 . 1.217(3) ?
N1 C5 . 1.314(3) ?
N3 C4 . 1.294(3) ?
N6 C5 . 1.347(3) ?
N6 H6A . 0.76(4) ?
N6 H6B . 0.89(4) ?
N7 C8 . 1.350(3) ?
N7 C4 . 1.393(3) ?
N7 H7 . 0.82(3) ?
C4 C5 . 1.437(3) ?
C8 C9 . 1.353(3) ?
C8 H8 . 0.95(3) ?
C9 C10 . 1.444(3) ?
C10 C11 . 1.557(3) ?

loop_
_geom_hbond_atom_site_label_D
_geom_hbond_atom_site_label_H
_geom_hbond_atom_site_label_A
_geom_hbond_site_symmetry_A
_geom_hbond_distance_DH
_geom_hbond_distance_HA
_geom_hbond_distance_DA
_geom_hbond_angle_DHA
_geom_hbond_publ_flag
N6 H6A O10 2_545 0.77(4) 2.14(4) 2.871(3) 159(4) yes
N6 H6B N1 3_756 0.90(4) 2.11(4) 2.995(3) 169(3) yes
N7 H7 Br9 . 0.81(3) 2.76(3) 3.127(2) 109(2) yes
C8 H8 F12 . 0.95(3) 2.17(3) 2.799(5) 123(2) yes
C8 H8 F12A . 0.95(3) 2.11(3) 2.808(5) 129(2) yes
C8 H8 N3 . 0.95(3) 2.38(3) 2.759(3) 103.3(19) yes

loop_
_geom_torsion_atom_site_label_1
_geom_torsion_atom_site_label_2
_geom_torsion_atom_site_label_3
_geom_torsion_atom_site_label_4
_geom_torsion_site_symmetry_1
_geom_torsion_site_symmetry_2
_geom_torsion_site_symmetry_3
_geom_torsion_site_symmetry_4
_geom_torsion
_geom_torsion_publ_flag
N3 O2 N1 C5 . . . . -0.3(3) ?
N1 O2 N3 C4 . . . . 0.5(3) ?
O2 N3 C4 N7 . . . . 179.6(2) ?
O2 N3 C4 C5 . . . . -0.5(3) ?
C8 N7 C4 N3 . . . . -7.5(4) ?
C8 N7 C4 C5 . . . . 172.6(2) ?
O2 N1 C5 N6 . . . . 176.1(2) ?
O2 N1 C5 C4 . . . . 0.0(3) ?
N3 C4 C5 N1 . . . . 0.4(3) ?
N7 C4 C5 N1 . . . . -179.7(2) ?
N3 C4 C5 N6 . . . . -175.5(3) ?
N7 C4 C5 N6 . . . . 4.4(4) ?
C4 N7 C8 C9 . . . . 173.0(2) ?
N7 C8 C9 C10 . . . . 179.2(2) ?
N7 C8 C9 Br9 . . . . -0.7(4) ?
C8 C9 C10 O10 . . . . -178.3(2) ?
Br9 C9 C10 O10 . . . . 1.6(3) ?
C8 C9 C10 C11 . . . . -2.8(4) ?
Br9 C9 C10 C11 . . . . 177.15(17) ?
O10 C10 C11 F14 . . . . -24.2(4) ?
C9 C10 C11 F14 . . . . 159.8(3) ?
O10 C10 C11 F13 . . . . 98.1(3) ?
C9 C10 C11 F13 . . . . -77.9(3) ?
O10 C10 C11 F12A . . . . -161.5(3) ?
C9 C10 C11 F12A . . . . 22.5(4) ?
O10 C10 C11 F14A . . . . -39.1(4) ?
C9 C10 C11 F14A . . . . 144.9(3) ?
O10 C10 C11 F12 . . . . -142.7(3) ?
C9 C10 C11 F12 . . . . 41.4(3) ?
O10 C10 C11 F13A . . . . 75.2(3) ?
C9 C10 C11 F13A . . . . -100.8(3) ?
